data_4129681
loop_
_publ_author_name
'Jin, Kyoung Joo'
'Collum, David B.'

_publ_section_title
;
 Solid-State and Solution Structures of Glycinimine-Derived Lithium
 Enolates.
;
_journal_issue 45
_journal_name_full 'Journal of the American Chemical Society'
_journal_page_first 14446
_journal_page_last 14455
_journal_paper_doi 10.1021/jacs.5b09524
_journal_volume 137
_journal_year 2015
_chemical_formula_moiety 'C42 H48 Li2 N2 O6'
_chemical_formula_sum 'C42 H48 Li2 N2 O6'
_chemical_formula_weight 690.70
_space_group_IT_number 2
_space_group_name_Hall '-P 1'
_space_group_name_H-M_alt 'P -1'
_symmetry_cell_setting triclinic
_symmetry_space_group_name_H-M 'P -1'
_atom_sites_solution_hydrogens mixed
_atom_sites_solution_primary direct
_atom_sites_solution_secondary difmap
_audit_creation_method SHELXL-97
_cell_angle_alpha 88.233(3)
_cell_angle_beta 85.265(3)
_cell_angle_gamma 79.988(3)
_cell_formula_units_Z 1
_cell_length_a 9.2312(5)
_cell_length_b 10.1683(7)
_cell_length_c 10.2843(7)
_cell_measurement_reflns_used 9574
_cell_measurement_temperature 173(2)
_cell_measurement_theta_max 29.30
_cell_measurement_theta_min 2.25
_cell_volume 947.26(11)
_computing_cell_refinement 'Bruker SAINT+'
_computing_data_collection 'Bruker APEX2'
_computing_data_reduction 'Bruker SAINT+'
_computing_molecular_graphics 'Bruker SHELXTL'
_computing_publication_material 'Bruker SHELXTL'
_computing_structure_refinement 'SHELXL-97 (Sheldrick, 1997)'
_computing_structure_solution 'SHELXS-97 (Sheldrick, 1990)'
_diffrn_ambient_temperature 173(2)
_diffrn_measured_fraction_theta_full 0.994
_diffrn_measured_fraction_theta_max 0.994
_diffrn_measurement_device_type 'Bruker X8 APEX II diffractometer'
_diffrn_measurement_method 'phi and omega scans'
_diffrn_radiation_monochromator graphite
_diffrn_radiation_source 'fine-focus sealed tube'
_diffrn_radiation_type MoK\a
_diffrn_radiation_wavelength 0.71073
_diffrn_reflns_av_R_equivalents 0.0196
_diffrn_reflns_av_sigmaI/netI 0.0183
_diffrn_reflns_limit_h_max 12
_diffrn_reflns_limit_h_min -11
_diffrn_reflns_limit_k_max 13
_diffrn_reflns_limit_k_min -13
_diffrn_reflns_limit_l_max 13
_diffrn_reflns_limit_l_min -13
_diffrn_reflns_number 18039
_diffrn_reflns_theta_full 28.28
_diffrn_reflns_theta_max 28.28
_diffrn_reflns_theta_min 1.99
_diffrn_standards_number 0
_exptl_absorpt_coefficient_mu 0.079
_exptl_absorpt_correction_T_max 0.9921
_exptl_absorpt_correction_T_min 0.9539
_exptl_absorpt_correction_type multi-scan
_exptl_absorpt_process_details SADABS
_exptl_crystal_colour colourless
_exptl_crystal_density_diffrn 1.211
_exptl_crystal_density_method 'not measured'
_exptl_crystal_description block
_exptl_crystal_F_000 368
_exptl_crystal_size_max 0.60
_exptl_crystal_size_mid 0.20
_exptl_crystal_size_min 0.10
_refine_diff_density_max 0.260
_refine_diff_density_min -0.227
_refine_diff_density_rms 0.035
_refine_ls_extinction_method none
_refine_ls_goodness_of_fit_ref 1.047
_refine_ls_hydrogen_treatment mixed
_refine_ls_matrix_type full
_refine_ls_number_parameters 334
_refine_ls_number_reflns 4671
_refine_ls_number_restraints 0
_refine_ls_restrained_S_all 1.047
_refine_ls_R_factor_all 0.0434
_refine_ls_R_factor_gt 0.0373
_refine_ls_shift/su_max 0.002
_refine_ls_shift/su_mean 0.000
_refine_ls_structure_factor_coef Fsqd
_refine_ls_weighting_details 'calc w=1/[\s^2^(Fo^2^)+(0.0552P)^2^+0.1843P] where P=(Fo^2^+2Fc^2^)/3'
_refine_ls_weighting_scheme calc
_refine_ls_wR_factor_gt 0.0999
_refine_ls_wR_factor_ref 0.1050
_reflns_number_gt 4043
_reflns_number_total 4671
_reflns_threshold_expression >2sigma(I)
_cod_data_source_file ja5b09524_si_003.cif
_cod_data_source_block jj1
_cod_depositor_comments
;
The following automatic conversions were performed:

data item '_symmetry_cell_setting' value 'Triclinic' was changed to
'triclinic' in accordance with the
/home/saulius/struct/COD-crude-data/automatic-downloads/DataCite-retrospective/ACS/depositions/lib/dictionaries/cif_core.dic
dictionary named 'cif_core.dic' version 2.4.2 last updated on
2011-04-26.

Automatic conversion script
Id: cif_fix_values 6909 2019-04-08 15:41:33Z antanas 
;
_cod_original_sg_symbol_H-M P-1
_cod_database_code 4129681

loop_
_symmetry_equiv_pos_as_xyz
'x, y, z'
'-x, -y, -z'

loop_
_atom_site_label
_atom_site_type_symbol
_atom_site_fract_x
_atom_site_fract_y
_atom_site_fract_z
_atom_site_U_iso_or_equiv
_atom_site_adp_type
_atom_site_occupancy
_atom_site_symmetry_multiplicity
_atom_site_calc_flag
_atom_site_refinement_flags
_atom_site_disorder_assembly
_atom_site_disorder_group
Li1 Li 0.60316(17) -0.02479(17) 0.40115(16) 0.0252(3) Uani 1 1 d . . .
O1 O 0.22286(7) 0.07006(7) 0.25857(6) 0.02840(17) Uani 1 1 d . . .
O2 O 0.39680(7) 0.01410(7) 0.40513(6) 0.02468(16) Uani 1 1 d . . .
O3 O 0.68790(8) 0.10970(7) 0.29917(8) 0.03158(18) Uani 1 1 d . A .
N1 N 0.22057(8) 0.18373(7) 0.58336(7) 0.02030(16) Uani 1 1 d . . .
C1 C 0.27188(9) 0.07929(9) 0.37895(9) 0.02039(18) Uani 1 1 d . . .
C2 C 0.17420(9) 0.16084(9) 0.46386(9) 0.02155(18) Uani 1 1 d . . .
H2 H 0.0818(14) 0.2056(12) 0.4337(12) 0.030(3) Uiso 1 1 d . . .
C3 C 0.13810(9) 0.26171(9) 0.66951(9) 0.02090(18) Uani 1 1 d . . .
C4 C -0.01996(9) 0.31986(9) 0.65314(9) 0.02138(18) Uani 1 1 d . . .
C5 C -0.06949(10) 0.45737(10) 0.65206(10) 0.0259(2) Uani 1 1 d . . .
H5 H 0.0004(14) 0.5180(13) 0.6615(12) 0.031(3) Uiso 1 1 d . . .
C6 C -0.21701(11) 0.51003(11) 0.63629(11) 0.0308(2) Uani 1 1 d . . .
H6 H -0.2465(15) 0.6063(15) 0.6339(14) 0.045(4) Uiso 1 1 d . . .
C7 C -0.31671(11) 0.42482(11) 0.62199(11) 0.0333(2) Uani 1 1 d . . .
H7 H -0.4209(16) 0.4633(14) 0.6094(14) 0.045(4) Uiso 1 1 d . . .
C8 C -0.26894(11) 0.28773(11) 0.62258(12) 0.0334(2) Uani 1 1 d . . .
H8 H -0.3380(15) 0.2269(14) 0.6105(13) 0.042(4) Uiso 1 1 d . . .
C9 C -0.12170(10) 0.23528(10) 0.63814(10) 0.0280(2) Uani 1 1 d . . .
H9 H -0.0897(14) 0.1398(14) 0.6380(13) 0.035(3) Uiso 1 1 d . . .
C10 C 0.20487(10) 0.29651(9) 0.78666(9) 0.02243(19) Uani 1 1 d . . .
C11 C 0.11777(11) 0.34192(11) 0.89991(10) 0.0290(2) Uani 1 1 d . . .
H11 H 0.0115(15) 0.3467(14) 0.9024(13) 0.040(3) Uiso 1 1 d . . .
C12 C 0.18137(13) 0.37843(12) 1.00826(10) 0.0345(2) Uani 1 1 d . . .
H12 H 0.1192(15) 0.4097(14) 1.0870(14) 0.041(4) Uiso 1 1 d . . .
C13 C 0.33302(13) 0.37099(11) 1.00620(11) 0.0354(2) Uani 1 1 d . . .
H13 H 0.3783(16) 0.4004(15) 1.0820(14) 0.046(4) Uiso 1 1 d . . .
C14 C 0.42145(12) 0.32525(12) 0.89520(11) 0.0342(2) Uani 1 1 d . . .
H14 H 0.5310(15) 0.3237(14) 0.8894(13) 0.040(3) Uiso 1 1 d . . .
C15 C 0.35812(11) 0.28878(10) 0.78689(10) 0.0279(2) Uani 1 1 d . . .
H15 H 0.4215(14) 0.2610(13) 0.7084(13) 0.035(3) Uiso 1 1 d . . .
C16 C 0.32607(13) 0.00591(13) 0.15871(10) 0.0355(2) Uani 1 1 d . . .
H16B H 0.3752(18) -0.0780(18) 0.1899(16) 0.056(4) Uiso 1 1 d . . .
H16A H 0.401(2) 0.063(2) 0.1369(19) 0.078(6) Uiso 1 1 d . . .
C17 C 0.24439(18) -0.00992(17) 0.04318(13) 0.0503(3) Uani 1 1 d . . .
H17C H 0.3115(18) -0.0512(17) -0.0282(17) 0.060(5) Uiso 1 1 d . . .
H17B H 0.173(2) -0.074(2) 0.070(2) 0.093(7) Uiso 1 1 d . . .
H17A H 0.183(2) 0.073(2) 0.017(2) 0.089(6) Uiso 1 1 d . . .
C18 C 0.84490(12) 0.10647(12) 0.27438(12) 0.0350(2) Uani 1 1 d . . .
H18B H 0.8920(15) 0.0873(14) 0.3552(14) 0.043(4) Uiso 1 1 d . . .
H18A H 0.8836(16) 0.0298(15) 0.2119(15) 0.050(4) Uiso 1 1 d . . .
C19 C 0.8674(4) 0.2325(3) 0.2015(3) 0.0383(6) Uani 0.656(7) 1 d P A 1
H19A H 0.8609 0.2247 0.1066 0.046 Uiso 0.656(7) 1 calc PR A 1
H19B H 0.9631 0.2582 0.2173 0.046 Uiso 0.656(7) 1 calc PR A 1
C20 C 0.7372(3) 0.3298(2) 0.2636(3) 0.0486(8) Uani 0.656(7) 1 d P A 1
H20A H 0.7100 0.4084 0.2058 0.058 Uiso 0.656(7) 1 calc PR A 1
H20B H 0.7599 0.3606 0.3488 0.058 Uiso 0.656(7) 1 calc PR A 1
C19' C 0.8491(7) 0.2601(6) 0.2522(8) 0.0452(14) Uani 0.344(7) 1 d P A 2
H19C H 0.8576 0.3036 0.3355 0.054 Uiso 0.344(7) 1 calc PR A 2
H19D H 0.9328 0.2742 0.1898 0.054 Uiso 0.344(7) 1 calc PR A 2
C20' C 0.7026(5) 0.3139(4) 0.1970(7) 0.0493(14) Uani 0.344(7) 1 d P A 2
H20C H 0.6749 0.4119 0.2063 0.059 Uiso 0.344(7) 1 calc PR A 2
H20D H 0.7023 0.2902 0.1044 0.059 Uiso 0.344(7) 1 calc PR A 2
C21 C 0.61078(16) 0.24352(13) 0.28080(17) 0.0488(3) Uani 1 1 d . . .
H21B H 0.554(2) 0.2738(18) 0.3644(19) 0.070(5) Uiso 1 1 d . . .
H21A H 0.546(2) 0.241(2) 0.209(2) 0.098(7) Uiso 1 1 d . . .

loop_
_atom_site_aniso_label
_atom_site_aniso_U_11
_atom_site_aniso_U_22
_atom_site_aniso_U_33
_atom_site_aniso_U_23
_atom_site_aniso_U_13
_atom_site_aniso_U_12
Li1 0.0210(7) 0.0272(8) 0.0263(8) -0.0015(6) -0.0010(6) -0.0009(6)
O1 0.0256(3) 0.0350(4) 0.0225(3) -0.0079(3) -0.0057(3) 0.0035(3)
O2 0.0180(3) 0.0295(4) 0.0248(3) -0.0050(3) -0.0030(2) 0.0021(2)
O3 0.0255(3) 0.0260(4) 0.0418(4) 0.0062(3) -0.0020(3) -0.0020(3)
N1 0.0195(3) 0.0191(4) 0.0219(4) -0.0017(3) -0.0001(3) -0.0024(3)
C1 0.0190(4) 0.0212(4) 0.0215(4) -0.0012(3) -0.0029(3) -0.0041(3)
C2 0.0181(4) 0.0223(4) 0.0235(4) -0.0021(3) -0.0031(3) -0.0006(3)
C3 0.0192(4) 0.0191(4) 0.0235(4) -0.0011(3) 0.0003(3) -0.0018(3)
C4 0.0190(4) 0.0223(4) 0.0216(4) -0.0022(3) 0.0014(3) -0.0011(3)
C5 0.0242(4) 0.0222(5) 0.0310(5) -0.0026(4) -0.0006(4) -0.0035(4)
C6 0.0274(5) 0.0234(5) 0.0389(6) 0.0005(4) -0.0011(4) 0.0025(4)
C7 0.0202(4) 0.0358(6) 0.0414(6) -0.0012(4) -0.0018(4) 0.0016(4)
C8 0.0205(4) 0.0328(6) 0.0474(6) -0.0048(5) 0.0010(4) -0.0071(4)
C9 0.0222(4) 0.0215(5) 0.0390(5) -0.0036(4) 0.0026(4) -0.0026(3)
C10 0.0228(4) 0.0198(4) 0.0235(4) -0.0017(3) -0.0012(3) -0.0004(3)
C11 0.0276(5) 0.0323(5) 0.0250(5) -0.0035(4) 0.0013(4) -0.0004(4)
C12 0.0400(6) 0.0374(6) 0.0234(5) -0.0057(4) -0.0003(4) 0.0012(5)
C13 0.0428(6) 0.0332(6) 0.0293(5) -0.0066(4) -0.0131(4) 0.0016(4)
C14 0.0281(5) 0.0356(6) 0.0383(6) -0.0083(4) -0.0096(4) 0.0006(4)
C15 0.0236(4) 0.0297(5) 0.0291(5) -0.0073(4) -0.0015(4) -0.0003(4)
C16 0.0329(5) 0.0463(7) 0.0248(5) -0.0106(5) 0.0000(4) 0.0008(5)
C17 0.0601(8) 0.0589(9) 0.0287(6) -0.0155(6) -0.0119(6) 0.0050(7)
C18 0.0267(5) 0.0369(6) 0.0433(6) 0.0082(5) -0.0074(4) -0.0099(4)
C19 0.0452(12) 0.0378(14) 0.0355(13) 0.0027(10) -0.0032(11) -0.0177(10)
C20 0.0652(16) 0.0272(10) 0.0538(17) 0.0048(9) -0.0022(13) -0.0113(10)
C19' 0.046(3) 0.032(3) 0.061(4) 0.009(3) -0.009(3) -0.016(2)
C20' 0.066(3) 0.031(2) 0.055(3) 0.0136(19) -0.027(2) -0.0117(17)
C21 0.0458(7) 0.0298(6) 0.0669(9) 0.0084(6) -0.0088(6) 0.0047(5)

loop_
_atom_type_symbol
_atom_type_description
_atom_type_scat_dispersion_real
_atom_type_scat_dispersion_imag
_atom_type_scat_source
C C 0.0033 0.0016 'International Tables Vol C Tables 4.2.6.8 and 6.1.1.4'
H H 0.0000 0.0000 'International Tables Vol C Tables 4.2.6.8 and 6.1.1.4'
Li Li -0.0003 0.0001 'International Tables Vol C Tables 4.2.6.8 and 6.1.1.4'
N N 0.0061 0.0033 'International Tables Vol C Tables 4.2.6.8 and 6.1.1.4'
O O 0.0106 0.0060 'International Tables Vol C Tables 4.2.6.8 and 6.1.1.4'

loop_
_geom_angle_atom_site_label_1
_geom_angle_atom_site_label_2
_geom_angle_atom_site_label_3
_geom_angle
_geom_angle_site_symmetry_1
_geom_angle_site_symmetry_3
O2 Li1 O3 109.95(9) . .
O2 Li1 O2 93.08(7) . 2_656
O3 Li1 O2 116.40(9) . 2_656
O2 Li1 N1 142.18(10) . 2_656
O3 Li1 N1 104.42(8) . 2_656
O2 Li1 N1 85.32(7) 2_656 2_656
O2 Li1 C1 119.03(8) . 2_656
O3 Li1 C1 111.65(7) . 2_656
O2 Li1 C1 27.98(3) 2_656 2_656
N1 Li1 C1 58.73(5) 2_656 2_656
O2 Li1 Li1 48.48(5) . 2_656
O3 Li1 Li1 124.98(11) . 2_656
O2 Li1 Li1 44.60(5) 2_656 2_656
N1 Li1 Li1 119.62(10) 2_656 2_656
C1 Li1 Li1 71.28(7) 2_656 2_656
O2 Li1 C2 141.57(8) . 2_656
O3 Li1 C2 105.70(7) . 2_656
O2 Li1 C2 57.68(5) 2_656 2_656
N1 Li1 C2 29.60(3) 2_656 2_656
C1 Li1 C2 29.93(3) 2_656 2_656
Li1 Li1 C2 98.63(8) 2_656 2_656
C1 O1 C16 117.63(7) . .
C1 O2 Li1 156.49(8) . .
C1 O2 Li1 104.51(7) . 2_656
Li1 O2 Li1 86.92(7) . 2_656
C21 O3 C18 109.69(9) . .
C21 O3 Li1 123.11(9) . .
C18 O3 Li1 123.59(8) . .
C3 N1 C2 122.48(8) . .
C3 N1 Li1 132.97(8) . 2_656
C2 N1 Li1 101.46(7) . 2_656
O2 C1 O1 119.85(8) . .
O2 C1 C2 125.89(8) . .
O1 C1 C2 114.26(8) . .
O2 C1 Li1 47.52(5) . 2_656
O1 C1 Li1 163.57(7) . 2_656
C2 C1 Li1 79.12(6) . 2_656
N1 C2 C1 117.64(8) . .
N1 C2 Li1 48.94(5) . 2_656
C1 C2 Li1 70.95(6) . 2_656
N1 C3 C10 118.58(8) . .
N1 C3 C4 122.97(8) . .
C10 C3 C4 118.43(7) . .
C5 C4 C9 118.51(8) . .
C5 C4 C3 121.64(8) . .
C9 C4 C3 119.85(8) . .
C4 C5 C6 120.96(9) . .
C7 C6 C5 119.85(10) . .
C8 C7 C6 119.84(9) . .
C7 C8 C9 120.27(9) . .
C8 C9 C4 120.57(9) . .
C11 C10 C15 117.66(9) . .
C11 C10 C3 121.44(8) . .
C15 C10 C3 120.87(8) . .
C12 C11 C10 121.00(9) . .
C13 C12 C11 120.46(10) . .
C12 C13 C14 119.44(9) . .
C15 C14 C13 120.18(10) . .
C14 C15 C10 121.26(9) . .
O1 C16 C17 108.21(10) . .
O3 C18 C19 107.95(15) . .
O3 C18 C19' 100.5(2) . .
C19 C18 C19' 22.2(2) . .
C18 C19 C20 99.9(2) . .
C19 C20 C21 103.0(2) . .
C20' C19' C18 103.5(4) . .
C21 C20' C19' 98.6(4) . .
C20' C21 O3 108.3(2) . .
C20' C21 C20 30.9(2) . .
O3 C21 C20 103.92(13) . .

loop_
_geom_bond_atom_site_label_1
_geom_bond_atom_site_label_2
_geom_bond_distance
_geom_bond_site_symmetry_2
Li1 O2 1.8743(17) .
Li1 O3 1.9314(18) .
Li1 O2 1.9986(18) 2_656
Li1 N1 2.0971(18) 2_656
Li1 C1 2.6236(18) 2_656
Li1 Li1 2.666(3) 2_656
Li1 C2 2.7257(18) 2_656
O1 C1 1.3641(11) .
O1 C16 1.4324(12) .
O2 C1 1.2713(11) .
O2 Li1 1.9985(18) 2_656
O3 C21 1.4365(14) .
O3 C18 1.4456(12) .
N1 C3 1.3097(11) .
N1 C2 1.3737(11) .
N1 Li1 2.0971(18) 2_656
C1 C2 1.3848(12) .
C1 Li1 2.6236(18) 2_656
C2 Li1 2.7256(18) 2_656
C3 C10 1.4770(12) .
C3 C4 1.4971(12) .
C4 C5 1.3935(13) .
C4 C9 1.3994(13) .
C5 C6 1.3946(14) .
C6 C7 1.3881(15) .
C7 C8 1.3871(16) .
C8 C9 1.3915(14) .
C10 C11 1.4020(13) .
C10 C15 1.4034(13) .
C11 C12 1.3905(15) .
C12 C13 1.3872(16) .
C13 C14 1.3903(16) .
C14 C15 1.3887(14) .
C16 C17 1.4860(16) .
C18 C19 1.501(3) .
C18 C19' 1.579(6) .
C19 C20 1.527(4) .
C20 C21 1.574(3) .
C19' C20' 1.517(8) .
C20' C21 1.423(5) .
